data_4031954
loop_
_publ_author_name
'Li, Yanan'
'Hu, Yanbin'
'Zhang, Sheng'
'Sun, Jianan'
'Li, Lijun'
'Zha, Zhenggen'
'Wang, Zhiyong'

_publ_section_title
;
 Copper-Catalyzed Enantioselective Hetero-Diels-Alder Reaction of
 Danishefsky's Diene with Glyoxals.
;
_journal_issue 7
_journal_name_full 'The Journal of organic chemistry'
_journal_page_first 2993
_journal_page_last 2999
_journal_paper_doi 10.1021/acs.joc.5b02780
_journal_volume 81
_journal_year 2016
_chemical_absolute_configuration ad
_chemical_formula_sum 'C12 H9 Br O3'
_chemical_formula_weight 281.10
_chemical_name_systematic
;
 ?
;
_space_group_crystal_system monoclinic
_space_group_IT_number 4
_space_group_name_Hall 'P 2yb'
_space_group_name_H-M_alt 'P 1 21 1'
_symmetry_space_group_name_Hall 'P 2yb'
_symmetry_space_group_name_H-M 'P 1 21 1'
_atom_sites_solution_hydrogens geom
_audit_creation_method SHELXL-2013
_cell_angle_alpha 90
_cell_angle_beta 91.708(5)
_cell_angle_gamma 90
_cell_formula_units_Z 2
_cell_length_a 5.3040(3)
_cell_length_b 6.0907(3)
_cell_length_c 16.9947(10)
_cell_measurement_reflns_used 1328
_cell_measurement_temperature 290(2)
_cell_measurement_theta_max 69.0880
_cell_measurement_theta_min 5.2000
_cell_volume 548.77(5)
_computing_cell_refinement 'CrysAlisPro (Agilent Technologies)'
_computing_data_collection 'CrysAlisPro (Agilent Technologies)'
_computing_data_reduction 'CrysAlisPro (Agilent Technologies)'
_computing_molecular_graphics 'Ortep-3 (L. J. Farrugia, 2001)'
_computing_publication_material SHELXL-2013
_computing_structure_refinement 'SHELXL-2013 (Sheldrick, 2013)'
_computing_structure_solution 'SHELXS-97 (Sheldrick, 1997)'
_diffrn_ambient_temperature 290(2)
_diffrn_detector_area_resol_mean 15.9149
_diffrn_measured_fraction_theta_full 0.967
_diffrn_measured_fraction_theta_max 0.958
_diffrn_measurement_device_type 'Gemini S Ultra, Agilent Technologies'
_diffrn_measurement_method '\w scans'
_diffrn_radiation_type CuK\a
_diffrn_radiation_wavelength 1.54184
_diffrn_reflns_av_R_equivalents 0.0562
_diffrn_reflns_av_unetI/netI 0.0525
_diffrn_reflns_laue_measured_fraction_full 0.967
_diffrn_reflns_laue_measured_fraction_max 0.958
_diffrn_reflns_limit_h_max 6
_diffrn_reflns_limit_h_min -6
_diffrn_reflns_limit_k_max 7
_diffrn_reflns_limit_k_min -3
_diffrn_reflns_limit_l_max 19
_diffrn_reflns_limit_l_min -20
_diffrn_reflns_number 1854
_diffrn_reflns_point_group_measured_fraction_full 0.679
_diffrn_reflns_point_group_measured_fraction_max 0.669
_diffrn_reflns_theta_full 67.684
_diffrn_reflns_theta_max 69.220
_diffrn_reflns_theta_min 5.208
_diffrn_source 'Enhance Ultra (Cu) X-ray Source'
_exptl_absorpt_coefficient_mu 5.028
_exptl_absorpt_correction_T_max 1.00000
_exptl_absorpt_correction_T_min 0.64716
_exptl_absorpt_correction_type multi-scan
_exptl_absorpt_process_details
;
CrysAlisPro, Agilent Technologies,
Version 1.171.37.35 (release 13-08-2014 CrysAlis171 .NET)
(compiled Aug 13 2014,18:06:01)
Empirical absorption correction using spherical harmonics,
 implemented in SCALE3 ABSPACK scaling algorithm.
;
_exptl_crystal_density_diffrn 1.701
_exptl_crystal_description block
_exptl_crystal_F_000 280
_exptl_crystal_size_max 0.320
_exptl_crystal_size_mid 0.310
_exptl_crystal_size_min 0.280
_refine_diff_density_max 0.813
_refine_diff_density_min -0.893
_refine_diff_density_rms 0.129
_refine_ls_abs_structure_details
;
 Flack x determined using 266 quotients [(I+)-(I-)]/[(I+)+(I-)]
 (Parsons and Flack (2004), Acta Cryst. A60, s61).
;
_refine_ls_abs_structure_Flack -0.01(4)
_refine_ls_extinction_method none
_refine_ls_goodness_of_fit_ref 1.027
_refine_ls_hydrogen_treatment constr
_refine_ls_matrix_type full
_refine_ls_number_parameters 145
_refine_ls_number_reflns 1377
_refine_ls_number_restraints 1
_refine_ls_restrained_S_all 1.026
_refine_ls_R_factor_all 0.0667
_refine_ls_R_factor_gt 0.0661
_refine_ls_shift/su_max 0.000
_refine_ls_shift/su_mean 0.000
_refine_ls_structure_factor_coef Fsqd
_refine_ls_weighting_details 'w=1/[\s^2^(Fo^2^)+(0.0851P)^2^+2.0456P] where P=(Fo^2^+2Fc^2^)/3'
_refine_ls_weighting_scheme calc
_refine_ls_wR_factor_gt 0.1676
_refine_ls_wR_factor_ref 0.1681
_reflns_Friedel_coverage 0.268
_reflns_friedel_fraction_full 0.324
_reflns_friedel_fraction_max 0.315
_reflns_number_gt 1325
_reflns_number_total 1377
_reflns_threshold_expression 'I > 2\s(I)'
_cod_data_source_file jo5b02780_si_002.cif
_cod_data_source_block shelxl
_cod_database_code 4031954
_shelx_space_group_comment
;
The symmetry employed for this shelxl refinement is uniquely defined
by the following loop, which should always be used as a source of
symmetry information in preference to the above space-group names.
They are only intended as comments.
;
_shelx_estimated_absorpt_t_min 0.296
_shelx_estimated_absorpt_t_max 0.333
_shelxl_version_number 2013-4

loop_
_space_group_symop_operation_xyz
'x, y, z'
'-x, y+1/2, -z'

loop_
_atom_site_label
_atom_site_type_symbol
_atom_site_fract_x
_atom_site_fract_y
_atom_site_fract_z
_atom_site_U_iso_or_equiv
_atom_site_adp_type
_atom_site_occupancy
_atom_site_site_symmetry_order
_atom_site_calc_flag
_atom_site_refinement_flags_posn
_atom_site_refinement_flags_adp
Br1 Br 1.9219(2) 2.3195(3) 0.44055(6) 0.0645(5) Uani 1 1 d . .
O2 O 1.6423(15) 1.6283(15) 0.1216(5) 0.056(2) Uani 1 1 d . .
O3 O 1.1307(17) 1.1236(18) 0.0985(7) 0.075(3) Uani 1 1 d . .
C11 C 1.248(2) 1.489(2) 0.0722(7) 0.055(3) Uani 1 1 d . .
H11 H 1.0965 1.5203 0.0456 0.066 Uiso 1 1 calc R U
C4 C 1.6206(18) 1.723(2) 0.2929(6) 0.042(2) Uani 1 1 d . .
O1 O 1.3328(18) 1.4354(18) 0.2721(6) 0.077(3) Uani 1 1 d . .
C9 C 1.539(2) 1.2386(19) 0.1445(8) 0.052(3) Uani 1 1 d . .
H9A H 1.6529 1.1762 0.1069 0.062 Uiso 1 1 calc R U
H9B H 1.5220 1.1341 0.1871 0.062 Uiso 1 1 calc R U
C10 C 1.2854(19) 1.2740(19) 0.1048(7) 0.050(3) Uani 1 1 d . .
C1 C 1.7970(19) 2.0769(19) 0.3804(6) 0.045(2) Uani 1 1 d . .
C2 C 1.9250(19) 2.018(2) 0.3150(6) 0.046(2) Uani 1 1 d . .
H2 H 2.0668 2.0950 0.2998 0.056 Uiso 1 1 calc R U
C6 C 1.589(2) 1.969(2) 0.4051(6) 0.052(3) Uani 1 1 d . .
H6 H 1.5067 2.0171 0.4496 0.063 Uiso 1 1 calc R U
C5 C 1.4988(18) 1.785(2) 0.3627(6) 0.047(3) Uani 1 1 d . .
H5 H 1.3618 1.7056 0.3802 0.057 Uiso 1 1 calc R U
C8 C 1.651(2) 1.4495(18) 0.1770(7) 0.044(2) Uani 1 1 d . .
H8 H 1.8280 1.4213 0.1913 0.053 Uiso 1 1 calc R U
C12 C 1.420(3) 1.642(2) 0.0785(7) 0.058(3) Uani 1 1 d . .
H12 H 1.3892 1.7723 0.0513 0.070 Uiso 1 1 calc R U
C3 C 1.8350(16) 1.837(3) 0.2718(5) 0.047(2) Uani 1 1 d . .
H3 H 1.9210 1.7928 0.2276 0.056 Uiso 1 1 calc R U
C7 C 1.5183(18) 1.528(2) 0.2520(6) 0.044(2) Uani 1 1 d . .

loop_
_atom_site_aniso_label
_atom_site_aniso_U_11
_atom_site_aniso_U_22
_atom_site_aniso_U_33
_atom_site_aniso_U_23
_atom_site_aniso_U_13
_atom_site_aniso_U_12
Br1 0.0767(8) 0.0551(7) 0.0618(7) -0.0102(8) 0.0011(5) -0.0070(8)
O2 0.062(5) 0.050(5) 0.056(4) 0.002(4) 0.010(4) -0.014(4)
O3 0.054(5) 0.058(6) 0.111(8) -0.009(6) -0.009(5) -0.009(5)
C11 0.050(6) 0.056(8) 0.059(7) 0.001(6) -0.002(5) 0.015(6)
C4 0.035(4) 0.050(6) 0.042(5) 0.008(5) 0.000(4) -0.002(4)
O1 0.078(6) 0.078(7) 0.078(6) -0.019(5) 0.029(5) -0.043(5)
C9 0.044(6) 0.035(5) 0.076(7) -0.010(6) -0.007(5) 0.012(5)
C10 0.043(5) 0.045(9) 0.061(6) -0.009(5) 0.002(4) 0.005(5)
C1 0.047(5) 0.041(6) 0.044(5) 0.011(5) -0.005(4) 0.008(5)
C2 0.042(5) 0.047(6) 0.051(5) 0.001(5) 0.004(4) 0.000(5)
C6 0.054(6) 0.058(8) 0.045(5) -0.019(6) 0.006(4) -0.004(6)
C5 0.047(5) 0.045(8) 0.051(5) -0.007(6) 0.011(4) -0.008(5)
C8 0.039(5) 0.036(6) 0.059(6) -0.002(5) 0.002(4) -0.002(4)
C12 0.078(8) 0.046(7) 0.051(6) 0.013(6) 0.018(6) 0.008(7)
C3 0.040(4) 0.052(7) 0.050(4) 0.017(7) 0.007(3) 0.001(7)
C7 0.041(5) 0.039(6) 0.052(5) 0.003(5) -0.001(4) -0.004(5)

loop_
_atom_type_symbol
_atom_type_description
_atom_type_scat_dispersion_real
_atom_type_scat_dispersion_imag
_atom_type_scat_source
C C 0.0181 0.0091 'International Tables Vol C Tables 4.2.6.8 and 6.1.1.4'
H H 0.0000 0.0000 'International Tables Vol C Tables 4.2.6.8 and 6.1.1.4'
O O 0.0492 0.0322 'International Tables Vol C Tables 4.2.6.8 and 6.1.1.4'
Br Br -0.6763 1.2805 'International Tables Vol C Tables 4.2.6.8 and 6.1.1.4'

loop_
_geom_angle_atom_site_label_1
_geom_angle_atom_site_label_2
_geom_angle_atom_site_label_3
_geom_angle
C12 O2 C8 113.9(9)
C12 C11 C10 122.2(11)
C12 C11 H11 118.9
C10 C11 H11 118.9
C3 C4 C5 118.6(11)
C3 C4 C7 125.2(10)
C5 C4 C7 116.0(9)
C10 C9 C8 112.2(9)
C10 C9 H9A 109.2
C8 C9 H9A 109.2
C10 C9 H9B 109.2
C8 C9 H9B 109.2
H9A C9 H9B 107.9
O3 C10 C11 124.2(11)
O3 C10 C9 121.1(11)
C11 C10 C9 114.6(10)
C6 C1 C2 123.4(11)
C6 C1 Br1 118.7(8)
C2 C1 Br1 117.8(8)
C1 C2 C3 117.6(10)
C1 C2 H2 121.2
C3 C2 H2 121.2
C1 C6 C5 119.4(10)
C1 C6 H6 120.3
C5 C6 H6 120.3
C6 C5 C4 119.0(10)
C6 C5 H5 120.5
C4 C5 H5 120.5
O2 C8 C9 113.6(9)
O2 C8 C7 107.3(9)
C9 C8 C7 112.5(9)
O2 C8 H8 107.8
C9 C8 H8 107.8
C7 C8 H8 107.8
C11 C12 O2 125.9(12)
C11 C12 H12 117.1
O2 C12 H12 117.1
C4 C3 C2 121.9(10)
C4 C3 H3 119.1
C2 C3 H3 119.1
O1 C7 C4 122.9(10)
O1 C7 C8 119.0(11)
C4 C7 C8 118.0(9)

loop_
_geom_bond_atom_site_label_1
_geom_bond_atom_site_label_2
_geom_bond_distance
Br1 C1 1.904(12)
O2 C12 1.371(16)
O2 C8 1.440(14)
O3 C10 1.232(15)
C11 C12 1.308(19)
C11 C10 1.432(18)
C11 H11 0.9300
C4 C3 1.390(14)
C4 C5 1.420(14)
C4 C7 1.469(16)
O1 C7 1.194(13)
C9 C10 1.501(15)
C9 C8 1.512(15)
C9 H9A 0.9700
C9 H9B 0.9700
C1 C6 1.361(15)
C1 C2 1.369(15)
C2 C3 1.397(19)
C2 H2 0.9300
C6 C5 1.409(16)
C6 H6 0.9300
C5 H5 0.9300
C8 C7 1.550(15)
C8 H8 0.9800
C12 H12 0.9300
C3 H3 0.9300

loop_
_geom_torsion_atom_site_label_1
_geom_torsion_atom_site_label_2
_geom_torsion_atom_site_label_3
_geom_torsion_atom_site_label_4
_geom_torsion
C12 C11 C10 O3 -178.2(12)
C12 C11 C10 C9 -1.6(17)
C8 C9 C10 O3 -155.3(12)
C8 C9 C10 C11 27.9(14)
C6 C1 C2 C3 0.0(17)
Br1 C1 C2 C3 179.0(9)
C2 C1 C6 C5 1.0(17)
Br1 C1 C6 C5 -178.0(9)
C1 C6 C5 C4 -3.1(17)
C3 C4 C5 C6 4.3(16)
C7 C4 C5 C6 179.5(10)
C12 O2 C8 C9 41.7(12)
C12 O2 C8 C7 -83.3(11)
C10 C9 C8 O2 -48.4(13)
C10 C9 C8 C7 73.7(13)
C10 C11 C12 O2 -6.4(19)
C8 O2 C12 C11 -14.7(16)
C5 C4 C3 C2 -3.4(17)
C7 C4 C3 C2 -178.1(11)
C1 C2 C3 C4 1.2(17)
C3 C4 C7 O1 -179.8(12)
C5 C4 C7 O1 5.4(17)
C3 C4 C7 C8 -3.2(16)
C5 C4 C7 C8 -178.0(10)
O2 C8 C7 O1 118.1(12)
C9 C8 C7 O1 -7.5(15)
O2 C8 C7 C4 -58.7(12)
C9 C8 C7 C4 175.7(9)
